data_2003252
loop_
_publ_author_name
'Foulon, J.-D.'
'Durand, J.'
'Cot, L.'
'Tijani, N.'
'Rafiq, M.'

_publ_section_title
;
 Eu~2~(PO~3~H)~3~
;
_journal_issue 3
_journal_name_full 'Acta Crystallographica Section C'
_journal_page_first 348
_journal_page_last 350
_journal_paper_doi 10.1107/S0108270193007796
_journal_volume 51
_journal_year 1995
_chemical_formula_moiety 'Eu2 (P1 O3 H1 )3'
_chemical_formula_sum 'Eu2 H3 O9 P3'
_chemical_formula_weight 543,8
_space_group_IT_number 12
_symmetry_cell_setting monoclinic
_symmetry_space_group_name_Hall '-C 2y'
_symmetry_space_group_name_H-M 'C 1 2/m 1'
_atom_type_scat_source IntTabIV
_cell_angle_alpha 90
_cell_angle_beta 123.79(1)
_cell_angle_gamma 90
_cell_formula_units_Z 4
_cell_length_a 14.822(3)
_cell_length_b 7.055(1)
_cell_length_c 10.205(2)
_cell_measurement_reflns_used 20
_cell_measurement_temperature 293
_cell_measurement_theta_max 12.5
_cell_measurement_theta_min 5
_cell_volume 886.9(3)
_diffrn_measurement_device 'Siemens P3'
_diffrn_measurement_method \w-2\q
_diffrn_radiation_type MoK\a
_diffrn_radiation_wavelength 0.71073
_diffrn_reflns_av_R_equivalents 0.033
_diffrn_reflns_limit_h_max 19
_diffrn_reflns_limit_h_min -19
_diffrn_reflns_limit_k_max 9
_diffrn_reflns_limit_k_min -1
_diffrn_reflns_limit_l_max 13
_diffrn_reflns_limit_l_min -1
_diffrn_reflns_number 2180
_diffrn_reflns_theta_max 27.5
_diffrn_standards_decay_% <3
_diffrn_standards_interval_count 50
_diffrn_standards_number 3
_exptl_absorpt_coefficient_mu 14.67
_exptl_absorpt_correction_T_max 0.83
_exptl_absorpt_correction_T_min 0.59
_exptl_absorpt_correction_type 'empirique (Walker & Stuart, 1983)'
_exptl_crystal_colour jaune
_exptl_crystal_density_diffrn 4.074
_exptl_crystal_density_meas 4.06(1)
_exptl_crystal_description parallelepiped
_exptl_crystal_size_max 0.12
_exptl_crystal_size_mid 0.10
_exptl_crystal_size_min 0.04
_refine_diff_density_max 1.32
_refine_diff_density_min -2.00
_refine_ls_extinction_method aucun
_refine_ls_goodness_of_fit_obs 3.34
_refine_ls_hydrogen_treatment noref
_refine_ls_number_parameters 86
_refine_ls_number_reflns 945
_refine_ls_R_factor_obs 0.026
_refine_ls_shift/esd_max 0.002
_refine_ls_structure_factor_coef Fsqd
_refine_ls_weighting_details 'w = 1/[\s^2^(F)+0.000030F^2^]'
_refine_ls_weighting_scheme calc
_refine_ls_wR_factor_obs 0.032
_reflns_number_observed 945
_reflns_number_total 1099
_reflns_observed_criterion F>=5\s(F)
_cod_data_source_file du1051.cif
_cod_data_source_block du1051_structure_1_of_1
_cod_depositor_comments
;
The following automatic conversions were performed:

'_refine_ls_weighting_scheme' value '1/[\s^2^(F)+0.000030F^2^]' was
changed to 'calc'. New tag '_refine_ls_weighting_details' was
created. The value of the new tag was set to 'w =
1/[\s^2^(F)+0.000030F^2^]'.

Automatic conversion script
Id: cif_fix_values 3143 2015-03-26 13:38:13Z robertas 
;
_cod_original_formula_sum 'H3 Eu2 O9 P3'
_cod_database_code 2003252

loop_
_symmetry_equiv_pos_as_xyz
x,y,z
-x,-y,-z
x,-y,z
-x,+y,-z
1/2-x,1/2-y,-z
1/2-x,1/2+y,-z
1/2+x,1/2+y,z
1/2+x,1/2-y,z

loop_
_atom_site_label
_atom_site_fract_x
_atom_site_fract_y
_atom_site_fract_z
_atom_site_U_iso_or_equiv
Eu(1) .16220(4) .0 .09290(5) .0080(2)
Eu(2) .27840(4) .5 .31220(5) .0090(2)
P(1) .3847(2) .0 .0500(3) .009(1)
P(2) .3335(2) .0 .4566(3) .0009(1)
P(3) .0025(3) .0546(6) .2755(4) .010(2)
O(11) .3517(4) .1722(7) .9391(6) .017(2)
O(12) .3338(6) .0 .1427(8) .017(3)
O(21) .2775(5) .1708(7) .3486(6) .018(3)
O(22) .3319(6) .0 .6022(8) .014(3)
O(31) .0275(6) .0 .1517(8) .016(3)
O(32) .8819(6) .0 .1967(8) .018(3)
O(33) .0753(8) .9611(17) .4332(11) .023(7)
H(1) .4940 .0 .1341 .020
H(2) .4377 .0 .5005 .020
H(3) .0105 .2453 .2789 .020

loop_
_geom_angle_atom_site_label_1
_geom_angle_atom_site_label_2
_geom_angle_atom_site_label_3
_geom_angle_site_symmetry_1
_geom_angle_site_symmetry_3
_geom_angle
_geom_angle_publ_flag
O(11) P(1) O(12) 1_554 . 113.3(3) yes
O(11) P(1) O(11) 1_554 3_554 103.9(4) yes
O(12) P(1) O(11) . 3_554 113.3(3) yes
O(11) P(1) H(1) 1_554 . 104.2 yes
O(12) P(1) H(1) . . 116.5 yes
O(11) P(1) H(1) 3_554 . 104.2 yes
O(21) P(2) O(22) . . 114.4(2) yes
O(21) P(2) O(21) . 3 104.0(4) yes
O(22) P(2) O(21) . 3 114.4(2) yes
O(21) P(2) H(2) . . 107.6 yes
O(22) P(2) H(2) . . 108.5 yes
O(21) P(2) H(2) 3 . 107.6 yes
O(31) P(3) O(32) . 1_455 104.2(4) yes
O(31) P(3) O(33) . 1_545 114.2(5) yes
O(32) P(3) O(33) 1_455 1_545 112.4(5) yes
O(31) P(3) H(3) . . 102.2 yes
O(32) P(3) H(3) 1_455 . 108.7 yes
O(33) P(3) H(3) 1_545 . 114.2 yes

loop_
_geom_bond_atom_site_label_1
_geom_bond_atom_site_label_2
_geom_bond_site_symmetry_2
_geom_bond_distance
_geom_bond_publ_flag
P(1) O(11) 1_554 1.542(5) yes
P(1) O(12) . 1.502(7) yes
P(1) O(11) 3_554 1.542(5) yes
P(1) H(1) . 1.35 yes
P(2) O(21) . 1.529(5) yes
P(2) O(22) . 1.500(7) yes
P(2) O(21) 3 1.529(5) yes
P(2) H(2) . 1.35 yes
P(3) O(31) . 1.550(7) yes
P(3) O(32) 1_455 1.547(7) yes
P(3) O(33) 1_545 1.503(10) yes
P(3) H(3) . 1.35 yes
Eu(1) O(11) 5_556 2.329(6) yes
Eu(1) O(11) 6_546 2.329(6) yes
Eu(1) O(12) . 2.301(7) yes
Eu(1) O(21) . 2.495(5) yes
Eu(1) O(21) 3 2.495(5) yes
Eu(1) O(31) . 2.382(7) yes
Eu(1) O(31) 4 2.515(6) yes
Eu(1) O(32) 4_655 2.648(6) yes
Eu(2) O(11) 5_556 2.504(6) yes
Eu(2) O(11) 6_556 2.504(6) yes
Eu(2) O(21) . 2.353(5) yes
Eu(2) O(21) 3_565 2.353(5) yes
Eu(2) O(22) 5_556 2.241(6) yes
Eu(2) O(32) 7_455 2.399(6) yes
Eu(2) O(33) 8_455 2.294(6) yes
